data_7016763
loop_
_publ_author_name
'Li, Jiaye'
'Stasch, Andreas'
'Schenk, Christian'
'Jones, Cameron'

_publ_section_title
;
 Extremely bulky amido-group 14 element chloride complexes: Potential
 synthons for low oxidation state main group chemistry.
;
_journal_issue 40
_journal_name_full 'Dalton transactions (Cambridge, England : 2003)'
_journal_page_first 10448
_journal_page_last 10456
_journal_paper_doi 10.1039/c1dt10678c
_journal_volume 40
_journal_year 2011
_chemical_formula_sum 'C46 H40 Cl3 N Si2'
_chemical_formula_weight 769.32
_chemical_name_systematic
;
?
;
_space_group_IT_number 2
_symmetry_cell_setting triclinic
_symmetry_space_group_name_Hall '-P 1'
_symmetry_space_group_name_H-M 'P -1'
_atom_sites_solution_hydrogens geom
_atom_sites_solution_primary direct
_atom_sites_solution_secondary difmap
_audit_creation_method SHELXL-97
_cell_angle_alpha 82.135(5)
_cell_angle_beta 85.347(5)
_cell_angle_gamma 80.847(5)
_cell_formula_units_Z 2
_cell_length_a 10.4843(7)
_cell_length_b 12.8042(8)
_cell_length_c 14.8588(9)
_cell_measurement_temperature 123(2)
_cell_volume 1947.2(2)
_computing_structure_refinement 'SHELXL-97 (Sheldrick, 1997)'
_computing_structure_solution 'SHELXS-97 (Sheldrick, 1990)'
_diffrn_ambient_temperature 123(2)
_diffrn_measured_fraction_theta_full 0.997
_diffrn_measured_fraction_theta_max 0.997
_diffrn_measurement_device_type 'Oxford Gemini Ultra'
_diffrn_radiation_monochromator graphite
_diffrn_radiation_source 'Enhance (Mo) X-ray Source'
_diffrn_radiation_type MoK\a
_diffrn_radiation_wavelength 0.71073
_diffrn_reflns_av_R_equivalents 0.0443
_diffrn_reflns_av_sigmaI/netI 0.0942
_diffrn_reflns_limit_h_max 8
_diffrn_reflns_limit_h_min -12
_diffrn_reflns_limit_k_max 15
_diffrn_reflns_limit_k_min -15
_diffrn_reflns_limit_l_max 17
_diffrn_reflns_limit_l_min -16
_diffrn_reflns_number 12610
_diffrn_reflns_theta_full 25.00
_diffrn_reflns_theta_max 25.00
_diffrn_reflns_theta_min 1.97
_exptl_absorpt_coefficient_mu 0.332
_exptl_absorpt_correction_T_max 0.981
_exptl_absorpt_correction_T_min 0.959
_exptl_absorpt_correction_type multi-scan
_exptl_absorpt_process_details 'SCALE3 ABSPACK'
_exptl_crystal_colour colourless
_exptl_crystal_density_diffrn 1.312
_exptl_crystal_density_method 'not measured'
_exptl_crystal_description block
_exptl_crystal_F_000 804
_exptl_crystal_size_max 0.10
_exptl_crystal_size_mid 0.08
_exptl_crystal_size_min 0.06
_refine_diff_density_max 0.628
_refine_diff_density_min -0.401
_refine_diff_density_rms 0.088
_refine_ls_extinction_method none
_refine_ls_goodness_of_fit_ref 1.027
_refine_ls_hydrogen_treatment constr
_refine_ls_matrix_type full
_refine_ls_number_parameters 471
_refine_ls_number_reflns 6849
_refine_ls_number_restraints 0
_refine_ls_restrained_S_all 1.027
_refine_ls_R_factor_all 0.0871
_refine_ls_R_factor_gt 0.0575
_refine_ls_shift/su_max 0.000
_refine_ls_shift/su_mean 0.000
_refine_ls_structure_factor_coef Fsqd
_refine_ls_weighting_details 'calc w=1/[\s^2^(Fo^2^)+(0.0622P)^2^+0.0000P] where P=(Fo^2^+2Fc^2^)/3'
_refine_ls_weighting_scheme calc
_refine_ls_wR_factor_gt 0.1265
_refine_ls_wR_factor_ref 0.1424
_reflns_number_gt 4998
_reflns_number_total 6849
_reflns_threshold_expression >2sigma(I)
_cod_data_source_file c1dt10678c.txt
_cod_data_source_block compound13
_cod_original_sg_symbol_H-M P-1
_cod_database_code 7016763

loop_
_symmetry_equiv_pos_as_xyz
'x, y, z'
'-x, -y, -z'

loop_
_atom_site_label
_atom_site_type_symbol
_atom_site_fract_x
_atom_site_fract_y
_atom_site_fract_z
_atom_site_U_iso_or_equiv
_atom_site_adp_type
_atom_site_occupancy
_atom_site_symmetry_multiplicity
_atom_site_calc_flag
_atom_site_refinement_flags
Cl1 Cl 0.04337(9) 0.33259(7) 0.22233(6) 0.0229(2) Uani 1 1 d .
Si1 Si 0.20596(10) 0.22800(7) 0.19687(6) 0.0161(2) Uani 1 1 d .
N1 N 0.3465(3) 0.2625(2) 0.22336(16) 0.0133(6) Uani 1 1 d .
C1 C 0.4172(3) 0.2001(2) 0.2990(2) 0.0132(7) Uani 1 1 d .
Cl2 Cl 0.20726(9) 0.21679(7) 0.06119(5) 0.0224(2) Uani 1 1 d .
Si2 Si 0.41883(10) 0.36783(7) 0.15681(6) 0.0159(2) Uani 1 1 d .
C2 C 0.3855(3) 0.2240(2) 0.3885(2) 0.0146(7) Uani 1 1 d .
Cl3 Cl 0.17768(9) 0.08607(7) 0.26758(5) 0.0213(2) Uani 1 1 d .
C3 C 0.4702(4) 0.1791(3) 0.4545(2) 0.0179(8) Uani 1 1 d .
H3 H 0.4513 0.1972 0.5146 0.022 Uiso 1 1 calc R
C4 C 0.5819(4) 0.1085(3) 0.4372(2) 0.0175(8) Uani 1 1 d .
C5 C 0.6023(3) 0.0767(3) 0.3506(2) 0.0157(8) Uani 1 1 d .
H5 H 0.6739 0.0238 0.3387 0.019 Uiso 1 1 calc R
C6 C 0.5214(3) 0.1200(2) 0.2810(2) 0.0139(7) Uani 1 1 d .
C7 C 0.6760(4) 0.0661(3) 0.5097(2) 0.0222(8) Uani 1 1 d .
H7A H 0.6887 0.1241 0.5432 0.033 Uiso 1 1 calc R
H7B H 0.7590 0.0364 0.4812 0.033 Uiso 1 1 calc R
H7C H 0.6414 0.0101 0.5518 0.033 Uiso 1 1 calc R
C8 C 0.2572(3) 0.2921(2) 0.4138(2) 0.0161(8) Uani 1 1 d .
H8 H 0.1995 0.2910 0.3636 0.019 Uiso 1 1 calc R
C9 C 0.1897(3) 0.2413(3) 0.5003(2) 0.0157(8) Uani 1 1 d .
C10 C 0.2188(4) 0.2583(3) 0.5865(2) 0.0206(8) Uani 1 1 d .
H10 H 0.2812 0.3029 0.5923 0.025 Uiso 1 1 calc R
C11 C 0.1578(4) 0.2110(3) 0.6633(2) 0.0254(9) Uani 1 1 d .
H11 H 0.1795 0.2224 0.7217 0.030 Uiso 1 1 calc R
C12 C 0.0654(4) 0.1473(3) 0.6565(2) 0.0268(9) Uani 1 1 d .
H12 H 0.0242 0.1143 0.7098 0.032 Uiso 1 1 calc R
C13 C 0.0333(4) 0.1320(3) 0.5716(2) 0.0282(9) Uani 1 1 d .
H13 H -0.0310 0.0890 0.5663 0.034 Uiso 1 1 calc R
C14 C 0.0947(4) 0.1790(3) 0.4944(2) 0.0209(8) Uani 1 1 d .
H14 H 0.0714 0.1684 0.4362 0.025 Uiso 1 1 calc R
C15 C 0.2615(4) 0.4098(3) 0.4192(2) 0.0185(8) Uani 1 1 d .
C16 C 0.3737(4) 0.4514(3) 0.4230(2) 0.0220(8) Uani 1 1 d .
H16 H 0.4547 0.4060 0.4226 0.026 Uiso 1 1 calc R
C17 C 0.3688(4) 0.5606(3) 0.4277(2) 0.0261(9) Uani 1 1 d .
H17 H 0.4465 0.5893 0.4300 0.031 Uiso 1 1 calc R
C18 C 0.2511(4) 0.6265(3) 0.4290(2) 0.0289(10) Uani 1 1 d .
H18 H 0.2480 0.7005 0.4321 0.035 Uiso 1 1 calc R
C19 C 0.1388(4) 0.5857(3) 0.4259(2) 0.0288(9) Uani 1 1 d .
H19 H 0.0578 0.6312 0.4270 0.035 Uiso 1 1 calc R
C20 C 0.1435(4) 0.4773(3) 0.4212(2) 0.0236(9) Uani 1 1 d .
H20 H 0.0654 0.4491 0.4193 0.028 Uiso 1 1 calc R
C21 C 0.5466(3) 0.0766(3) 0.1889(2) 0.0156(8) Uani 1 1 d .
H21 H 0.5078 0.1347 0.1427 0.019 Uiso 1 1 calc R
C22 C 0.4761(3) -0.0185(3) 0.1859(2) 0.0172(8) Uani 1 1 d .
C23 C 0.4125(4) -0.0245(3) 0.1087(2) 0.0223(8) Uani 1 1 d .
H23 H 0.4129 0.0310 0.0592 0.027 Uiso 1 1 calc R
C24 C 0.3485(4) -0.1101(3) 0.1023(3) 0.0311(10) Uani 1 1 d .
H24 H 0.3056 -0.1132 0.0491 0.037 Uiso 1 1 calc R
C25 C 0.3480(4) -0.1900(3) 0.1740(3) 0.0374(11) Uani 1 1 d .
H25 H 0.3028 -0.2480 0.1709 0.045 Uiso 1 1 calc R
C26 C 0.4128(4) -0.1867(3) 0.2505(3) 0.0348(11) Uani 1 1 d .
H26 H 0.4140 -0.2433 0.2992 0.042 Uiso 1 1 calc R
C27 C 0.4764(4) -0.1007(3) 0.2567(2) 0.0241(9) Uani 1 1 d .
H27 H 0.5202 -0.0985 0.3098 0.029 Uiso 1 1 calc R
C28 C 0.6890(4) 0.0534(3) 0.1604(2) 0.0163(8) Uani 1 1 d .
C29 C 0.7468(4) -0.0441(3) 0.1332(2) 0.0213(8) Uani 1 1 d .
H29 H 0.6960 -0.0991 0.1323 0.026 Uiso 1 1 calc R
C30 C 0.8777(4) -0.0614(3) 0.1073(2) 0.0265(9) Uani 1 1 d .
H30 H 0.9155 -0.1282 0.0889 0.032 Uiso 1 1 calc R
C31 C 0.9534(4) 0.0166(3) 0.1081(2) 0.0260(9) Uani 1 1 d .
H31 H 1.0436 0.0033 0.0923 0.031 Uiso 1 1 calc R
C32 C 0.8969(4) 0.1150(3) 0.1322(2) 0.0261(9) Uani 1 1 d .
H32 H 0.9473 0.1708 0.1301 0.031 Uiso 1 1 calc R
C33 C 0.7676(4) 0.1315(3) 0.1590(2) 0.0223(8) Uani 1 1 d .
H33 H 0.7305 0.1985 0.1773 0.027 Uiso 1 1 calc R
C34 C 0.5080(4) 0.3263(3) 0.0515(2) 0.0225(8) Uani 1 1 d .
H34A H 0.5858 0.2759 0.0675 0.034 Uiso 1 1 calc R
H34B H 0.5330 0.3891 0.0129 0.034 Uiso 1 1 calc R
H34C H 0.4523 0.2921 0.0185 0.034 Uiso 1 1 calc R
C35 C 0.2835(4) 0.4753(3) 0.1228(2) 0.0197(8) Uani 1 1 d .
C36 C 0.2189(4) 0.5402(3) 0.1857(2) 0.0250(9) Uani 1 1 d .
H36 H 0.2472 0.5307 0.2458 0.030 Uiso 1 1 calc R
C37 C 0.1152(4) 0.6175(3) 0.1630(3) 0.0377(11) Uani 1 1 d .
H37 H 0.0733 0.6609 0.2069 0.045 Uiso 1 1 calc R
C38 C 0.0726(5) 0.6315(3) 0.0758(3) 0.0508(14) Uani 1 1 d .
H38 H 0.0003 0.6838 0.0601 0.061 Uiso 1 1 calc R
C39 C 0.1348(5) 0.5697(3) 0.0121(3) 0.0462(13) Uani 1 1 d .
H39 H 0.1058 0.5797 -0.0479 0.055 Uiso 1 1 calc R
C40 C 0.2389(4) 0.4935(3) 0.0350(2) 0.0293(10) Uani 1 1 d .
H40 H 0.2816 0.4520 -0.0099 0.035 Uiso 1 1 calc R
C41 C 0.5378(4) 0.4223(3) 0.2193(2) 0.0188(8) Uani 1 1 d .
C42 C 0.6275(4) 0.3635(3) 0.2786(2) 0.0201(8) Uani 1 1 d .
H42 H 0.6229 0.2901 0.2970 0.024 Uiso 1 1 calc R
C43 C 0.7231(4) 0.4092(3) 0.3111(2) 0.0260(9) Uani 1 1 d .
H43 H 0.7824 0.3676 0.3517 0.031 Uiso 1 1 calc R
C44 C 0.7316(4) 0.5163(3) 0.2839(3) 0.0314(10) Uani 1 1 d .
H44 H 0.7978 0.5477 0.3050 0.038 Uiso 1 1 calc R
C45 C 0.6443(4) 0.5765(3) 0.2264(3) 0.0340(10) Uani 1 1 d .
H45 H 0.6499 0.6498 0.2081 0.041 Uiso 1 1 calc R
C46 C 0.5479(4) 0.5305(3) 0.1952(2) 0.0234(9) Uani 1 1 d .
H46 H 0.4872 0.5735 0.1564 0.028 Uiso 1 1 calc R

loop_
_atom_site_aniso_label
_atom_site_aniso_U_11
_atom_site_aniso_U_22
_atom_site_aniso_U_33
_atom_site_aniso_U_23
_atom_site_aniso_U_13
_atom_site_aniso_U_12
Cl1 0.0147(5) 0.0232(5) 0.0302(5) -0.0078(4) -0.0031(4) 0.0036(4)
Si1 0.0150(6) 0.0163(5) 0.0166(5) -0.0030(4) -0.0011(4) -0.0001(4)
N1 0.0113(17) 0.0121(14) 0.0153(13) -0.0037(11) -0.0001(11) 0.0031(12)
C1 0.0088(19) 0.0137(17) 0.0172(16) -0.0010(13) -0.0012(14) -0.0029(15)
Cl2 0.0215(6) 0.0272(5) 0.0193(4) -0.0050(4) -0.0044(4) -0.0029(4)
Si2 0.0155(6) 0.0155(5) 0.0160(5) -0.0023(4) -0.0003(4) -0.0005(4)
C2 0.015(2) 0.0109(17) 0.0181(17) -0.0021(13) -0.0007(14) -0.0015(15)
Cl3 0.0207(6) 0.0190(5) 0.0242(4) -0.0020(4) 0.0004(4) -0.0042(4)
C3 0.019(2) 0.0173(18) 0.0165(17) -0.0054(14) -0.0001(15) 0.0012(16)
C4 0.017(2) 0.0152(17) 0.0188(17) -0.0017(14) -0.0016(15) 0.0008(16)
C5 0.011(2) 0.0131(17) 0.0210(17) -0.0050(14) 0.0030(14) 0.0040(15)
C6 0.013(2) 0.0118(17) 0.0162(16) -0.0038(13) 0.0029(14) -0.0012(15)
C7 0.019(2) 0.025(2) 0.0204(17) -0.0034(15) -0.0032(15) 0.0048(17)
C8 0.018(2) 0.0150(18) 0.0138(16) -0.0022(13) -0.0016(14) 0.0037(16)
C9 0.009(2) 0.0122(17) 0.0225(18) -0.0042(14) 0.0024(14) 0.0071(15)
C10 0.019(2) 0.0203(19) 0.0210(18) -0.0015(15) -0.0034(15) 0.0030(17)
C11 0.026(2) 0.026(2) 0.0203(18) -0.0010(15) -0.0006(16) 0.0072(18)
C12 0.022(2) 0.024(2) 0.028(2) 0.0050(16) 0.0071(17) 0.0045(18)
C13 0.020(2) 0.022(2) 0.042(2) -0.0049(17) 0.0023(18) -0.0029(18)
C14 0.019(2) 0.0187(19) 0.0241(18) -0.0063(15) -0.0014(16) 0.0025(17)
C15 0.018(2) 0.0171(18) 0.0167(17) -0.0012(14) 0.0030(15) 0.0044(16)
C16 0.025(2) 0.0209(19) 0.0184(17) -0.0061(15) 0.0007(15) 0.0041(17)
C17 0.031(3) 0.021(2) 0.0262(19) -0.0076(16) 0.0040(17) -0.0036(19)
C18 0.040(3) 0.0144(19) 0.030(2) -0.0055(16) 0.0096(18) 0.0015(19)
C19 0.029(3) 0.0167(19) 0.034(2) 0.0005(16) 0.0110(18) 0.0078(18)
C20 0.024(2) 0.0187(19) 0.0233(18) 0.0004(15) 0.0065(16) 0.0032(17)
C21 0.015(2) 0.0150(17) 0.0168(16) -0.0015(14) -0.0013(14) -0.0027(15)
C22 0.013(2) 0.0159(18) 0.0218(17) -0.0069(14) 0.0051(15) 0.0017(15)
C23 0.018(2) 0.0227(19) 0.0264(19) -0.0135(16) 0.0029(16) 0.0015(17)
C24 0.026(3) 0.032(2) 0.039(2) -0.0206(19) 0.0052(18) -0.0042(19)
C25 0.032(3) 0.027(2) 0.059(3) -0.023(2) 0.008(2) -0.014(2)
C26 0.041(3) 0.021(2) 0.040(2) -0.0016(18) 0.014(2) -0.009(2)
C27 0.025(2) 0.020(2) 0.0255(19) -0.0066(16) 0.0080(16) -0.0018(17)
C28 0.017(2) 0.0188(18) 0.0118(16) -0.0030(14) 0.0009(14) 0.0006(16)
C29 0.022(2) 0.024(2) 0.0188(17) -0.0072(15) -0.0011(15) -0.0039(17)
C30 0.022(2) 0.030(2) 0.0266(19) -0.0121(17) 0.0011(17) 0.0070(18)
C31 0.014(2) 0.043(2) 0.0200(18) -0.0075(17) 0.0002(15) 0.0008(19)
C32 0.018(2) 0.036(2) 0.0270(19) -0.0122(17) 0.0011(16) -0.0074(19)
C33 0.015(2) 0.026(2) 0.0261(19) -0.0097(16) 0.0041(16) -0.0032(17)
C34 0.024(2) 0.0226(19) 0.0211(18) -0.0031(15) 0.0018(16) -0.0056(17)
C35 0.022(2) 0.0154(18) 0.0214(18) 0.0016(14) -0.0027(15) -0.0055(16)
C36 0.023(2) 0.0186(19) 0.034(2) -0.0007(16) -0.0043(17) -0.0035(18)
C37 0.033(3) 0.020(2) 0.061(3) -0.0083(19) -0.013(2) 0.004(2)
C38 0.048(3) 0.024(2) 0.080(3) -0.007(2) -0.036(3) 0.013(2)
C39 0.056(4) 0.030(2) 0.053(3) 0.004(2) -0.035(3) 0.000(2)
C40 0.035(3) 0.023(2) 0.031(2) 0.0001(16) -0.0118(18) -0.006(2)
C41 0.018(2) 0.0194(19) 0.0191(17) -0.0045(15) 0.0048(15) -0.0037(16)
C42 0.019(2) 0.0182(19) 0.0214(17) -0.0052(15) 0.0026(15) 0.0029(16)
C43 0.017(2) 0.033(2) 0.030(2) -0.0131(17) -0.0030(16) 0.0022(18)
C44 0.024(3) 0.030(2) 0.044(2) -0.0159(19) -0.0031(19) -0.008(2)
C45 0.033(3) 0.025(2) 0.047(2) -0.0094(19) 0.000(2) -0.009(2)
C46 0.025(2) 0.0209(19) 0.0234(18) -0.0007(15) -0.0001(16) -0.0030(18)

loop_
_atom_type_symbol
_atom_type_description
_atom_type_scat_dispersion_real
_atom_type_scat_dispersion_imag
_atom_type_scat_source
C C 0.0033 0.0016 'International Tables Vol C Tables 4.2.6.8 and 6.1.1.4'
H H 0.0000 0.0000 'International Tables Vol C Tables 4.2.6.8 and 6.1.1.4'
N N 0.0061 0.0033 'International Tables Vol C Tables 4.2.6.8 and 6.1.1.4'
Si Si 0.0817 0.0704 'International Tables Vol C Tables 4.2.6.8 and 6.1.1.4'
Cl Cl 0.1484 0.1585 'International Tables Vol C Tables 4.2.6.8 and 6.1.1.4'

loop_
_geom_angle_atom_site_label_1
_geom_angle_atom_site_label_2
_geom_angle_atom_site_label_3
_geom_angle
N1 Si1 Cl3 110.34(10)
N1 Si1 Cl1 115.60(10)
Cl3 Si1 Cl1 106.30(6)
N1 Si1 Cl2 111.03(10)
Cl3 Si1 Cl2 108.78(5)
Cl1 Si1 Cl2 104.41(5)
C1 N1 Si1 119.6(2)
C1 N1 Si2 118.1(2)
Si1 N1 Si2 122.10(15)
C2 C1 C6 120.2(3)
C2 C1 N1 120.0(3)
C6 C1 N1 119.7(3)
N1 Si2 C34 112.82(14)
N1 Si2 C35 106.45(15)
C34 Si2 C35 107.84(16)
N1 Si2 C41 113.67(13)
C34 Si2 C41 106.04(16)
C35 Si2 C41 109.91(15)
C3 C2 C1 118.0(3)
C3 C2 C8 120.5(3)
C1 C2 C8 121.3(3)
C2 C3 C4 123.1(3)
C2 C3 H3 118.5
C4 C3 H3 118.5
C3 C4 C5 117.4(3)
C3 C4 C7 121.5(3)
C5 C4 C7 121.1(3)
C6 C5 C4 122.1(3)
C6 C5 H5 118.9
C4 C5 H5 118.9
C5 C6 C1 118.4(3)
C5 C6 C21 118.8(3)
C1 C6 C21 122.8(3)
C4 C7 H7A 109.5
C4 C7 H7B 109.5
H7A C7 H7B 109.5
C4 C7 H7C 109.5
H7A C7 H7C 109.5
H7B C7 H7C 109.5
C15 C8 C9 110.7(3)
C15 C8 C2 116.6(3)
C9 C8 C2 111.7(3)
C15 C8 H8 105.7
C9 C8 H8 105.7
C2 C8 H8 105.7
C14 C9 C10 118.2(3)
C14 C9 C8 120.3(3)
C10 C9 C8 121.5(3)
C11 C10 C9 120.5(3)
C11 C10 H10 119.8
C9 C10 H10 119.8
C10 C11 C12 120.7(3)
C10 C11 H11 119.6
C12 C11 H11 119.6
C13 C12 C11 119.4(3)
C13 C12 H12 120.3
C11 C12 H12 120.3
C12 C13 C14 120.1(3)
C12 C13 H13 120.0
C14 C13 H13 120.0
C13 C14 C9 121.1(3)
C13 C14 H14 119.4
C9 C14 H14 119.4
C16 C15 C20 119.1(3)
C16 C15 C8 123.9(3)
C20 C15 C8 117.0(3)
C15 C16 C17 120.1(4)
C15 C16 H16 119.9
C17 C16 H16 119.9
C18 C17 C16 120.0(4)
C18 C17 H17 120.0
C16 C17 H17 120.0
C19 C18 C17 120.3(3)
C19 C18 H18 119.9
C17 C18 H18 119.9
C18 C19 C20 119.8(4)
C18 C19 H19 120.1
C20 C19 H19 120.1
C19 C20 C15 120.7(4)
C19 C20 H20 119.7
C15 C20 H20 119.7
C28 C21 C22 112.5(3)
C28 C21 C6 113.1(3)
C22 C21 C6 111.7(3)
C28 C21 H21 106.3
C22 C21 H21 106.3
C6 C21 H21 106.3
C27 C22 C23 118.6(3)
C27 C22 C21 122.1(3)
C23 C22 C21 119.2(3)
C24 C23 C22 121.3(3)
C24 C23 H23 119.3
C22 C23 H23 119.3
C25 C24 C23 119.2(4)
C25 C24 H24 120.4
C23 C24 H24 120.4
C24 C25 C26 120.4(4)
C24 C25 H25 119.8
C26 C25 H25 119.8
C25 C26 C27 120.2(4)
C25 C26 H26 119.9
C27 C26 H26 119.9
C22 C27 C26 120.3(4)
C22 C27 H27 119.9
C26 C27 H27 119.9
C33 C28 C29 117.2(3)
C33 C28 C21 120.1(3)
C29 C28 C21 122.7(3)
C30 C29 C28 120.5(3)
C30 C29 H29 119.7
C28 C29 H29 119.7
C31 C30 C29 120.9(3)
C31 C30 H30 119.5
C29 C30 H30 119.5
C30 C31 C32 119.3(4)
C30 C31 H31 120.4
C32 C31 H31 120.4
C33 C32 C31 119.7(4)
C33 C32 H32 120.2
C31 C32 H32 120.2
C32 C33 C28 122.3(3)
C32 C33 H33 118.9
C28 C33 H33 118.9
Si2 C34 H34A 109.5
Si2 C34 H34B 109.5
H34A C34 H34B 109.5
Si2 C34 H34C 109.5
H34A C34 H34C 109.5
H34B C34 H34C 109.5
C36 C35 C40 116.7(4)
C36 C35 Si2 120.8(3)
C40 C35 Si2 122.4(3)
C37 C36 C35 121.8(3)
C37 C36 H36 119.1
C35 C36 H36 119.1
C36 C37 C38 119.6(4)
C36 C37 H37 120.2
C38 C37 H37 120.2
C39 C38 C37 120.0(4)
C39 C38 H38 120.0
C37 C38 H38 120.0
C38 C39 C40 120.1(4)
C38 C39 H39 120.0
C40 C39 H39 120.0
C39 C40 C35 121.8(4)
C39 C40 H40 119.1
C35 C40 H40 119.1
C42 C41 C46 116.7(3)
C42 C41 Si2 126.5(3)
C46 C41 Si2 116.2(3)
C43 C42 C41 121.8(3)
C43 C42 H42 119.1
C41 C42 H42 119.1
C42 C43 C44 119.6(4)
C42 C43 H43 120.2
C44 C43 H43 120.2
C45 C44 C43 120.0(4)
C45 C44 H44 120.0
C43 C44 H44 120.0
C44 C45 C46 120.0(4)
C44 C45 H45 120.0
C46 C45 H45 120.0
C45 C46 C41 121.7(4)
C45 C46 H46 119.1
C41 C46 H46 119.1

loop_
_geom_bond_atom_site_label_1
_geom_bond_atom_site_label_2
_geom_bond_distance
Cl1 Si1 2.0372(13)
Si1 N1 1.694(3)
Si1 Cl3 2.0230(12)
Si1 Cl2 2.0395(11)
N1 C1 1.467(4)
N1 Si2 1.792(3)
C1 C2 1.407(4)
C1 C6 1.410(5)
Si2 C34 1.853(3)
Si2 C35 1.862(4)
Si2 C41 1.884(3)
C2 C3 1.380(5)
C2 C8 1.531(5)
C3 C4 1.390(5)
C3 H3 0.9500
C4 C5 1.392(4)
C4 C7 1.506(5)
C5 C6 1.391(5)
C5 H5 0.9500
C6 C21 1.534(4)
C7 H7A 0.9800
C7 H7B 0.9800
C7 H7C 0.9800
C8 C15 1.528(4)
C8 C9 1.532(4)
C8 H8 1.0000
C9 C14 1.387(5)
C9 C10 1.394(4)
C10 C11 1.377(5)
C10 H10 0.9500
C11 C12 1.380(5)
C11 H11 0.9500
C12 C13 1.378(5)
C12 H12 0.9500
C13 C14 1.382(5)
C13 H13 0.9500
C14 H14 0.9500
C15 C16 1.374(5)
C15 C20 1.393(5)
C16 C17 1.403(5)
C16 H16 0.9500
C17 C18 1.380(6)
C17 H17 0.9500
C18 C19 1.368(6)
C18 H18 0.9500
C19 C20 1.392(5)
C19 H19 0.9500
C20 H20 0.9500
C21 C28 1.512(5)
C21 C22 1.530(4)
C21 H21 1.0000
C22 C27 1.382(5)
C22 C23 1.390(5)
C23 C24 1.390(5)
C23 H23 0.9500
C24 C25 1.373(6)
C24 H24 0.9500
C25 C26 1.380(6)
C25 H25 0.9500
C26 C27 1.391(5)
C26 H26 0.9500
C27 H27 0.9500
C28 C33 1.389(5)
C28 C29 1.396(5)
C29 C30 1.386(5)
C29 H29 0.9500
C30 C31 1.373(5)
C30 H30 0.9500
C31 C32 1.384(5)
C31 H31 0.9500
C32 C33 1.374(5)
C32 H32 0.9500
C33 H33 0.9500
C34 H34A 0.9800
C34 H34B 0.9800
C34 H34C 0.9800
C35 C36 1.398(5)
C35 C40 1.398(5)
C36 C37 1.379(6)
C36 H36 0.9500
C37 C38 1.383(6)
C37 H37 0.9500
C38 C39 1.374(7)
C38 H38 0.9500
C39 C40 1.375(6)
C39 H39 0.9500
C40 H40 0.9500
C41 C42 1.398(5)
C41 C46 1.402(5)
C42 C43 1.387(5)
C42 H42 0.9500
C43 C44 1.390(5)
C43 H43 0.9500
C44 C45 1.372(6)
C44 H44 0.9500
C45 C46 1.387(5)
C45 H45 0.9500
C46 H46 0.9500
